data_4130756
loop_
_publ_author_name
'Ding, Shengda'
'Ghosh, Pokhraj'
'Lunsford, Allen M.'
'Wang, Ning'
'Bhuvanesh, Nattamai'
'Hall, Michael B.'
'Darensbourg, Marcetta Y.'

_publ_section_title
;
 Hemilabile Bridging Thiolates as Proton Shuttles in Bioinspired
 H<sub>2</sub> Production Electrocatalysts.
;
_journal_issue 39
_journal_name_full 'Journal of the American Chemical Society'
_journal_page_first 12920
_journal_page_last 12927
_journal_paper_doi 10.1021/jacs.6b06461
_journal_volume 138
_journal_year 2016
_chemical_formula_moiety 'C15 H23 Fe N2 Ni O S2, B F4'
_chemical_formula_sum 'C15 H23 B F4 Fe N2 Ni O S2'
_chemical_formula_weight 512.84
_space_group_crystal_system monoclinic
_space_group_IT_number 15
_space_group_name_Hall '-C 2yc'
_space_group_name_H-M_alt 'C 1 2/c 1'
_atom_sites_solution_hydrogens geom
_audit_creation_date 2014-06-13
_audit_creation_method
;
Olex2 1.2-beta
(compiled 2013.09.17 svn.r2790 for OlexSys, GUI svn.r4601)
;
_cell_angle_alpha 90
_cell_angle_beta 116.382(4)
_cell_angle_gamma 90
_cell_formula_units_Z 8
_cell_length_a 25.518(9)
_cell_length_b 7.333(3)
_cell_length_c 22.821(8)
_cell_measurement_reflns_used 9892
_cell_measurement_temperature 110.15
_cell_measurement_theta_max 27.448
_cell_measurement_theta_min 2.917
_cell_volume 3826(2)
_computing_data_reduction 'SAINT v8.27A (Bruker, 2012)'
_computing_molecular_graphics
;
O. V. Dolomanov, L. J. Bourhis, R. J. Gildea, J. A. K. Howard and H. Puschmann,
OLEX2: a complete structure solution, refinement and analysis program.
J. Appl. Cryst. (2009). 42, 339-341.
;
_computing_publication_material
;
O. V. Dolomanov, L. J. Bourhis, R. J. Gildea, J. A. K. Howard and H. Puschmann,
OLEX2: a complete structure solution, refinement and analysis program.
J. Appl. Cryst. (2009). 42, 339-341.
;
_computing_structure_refinement
;
SHELX, G.M. Sheldrick, Acta Cryst.
(2008). A64, 112-122
;
_diffrn_ambient_temperature 110.15
_diffrn_measured_fraction_theta_full 0.994
_diffrn_measured_fraction_theta_max 0.962
_diffrn_measurement_device_type 'Bruker APEX-II CCD'
_diffrn_measurement_method '\f and \w scans'
_diffrn_radiation_monochromator graphite
_diffrn_radiation_type MoK\a
_diffrn_radiation_wavelength 0.71073
_diffrn_reflns_av_R_equivalents 0.0544
_diffrn_reflns_av_unetI/netI 0.0448
_diffrn_reflns_Laue_measured_fraction_full 0.994
_diffrn_reflns_Laue_measured_fraction_max 0.962
_diffrn_reflns_limit_h_max 32
_diffrn_reflns_limit_h_min -32
_diffrn_reflns_limit_k_max 9
_diffrn_reflns_limit_k_min -9
_diffrn_reflns_limit_l_max 29
_diffrn_reflns_limit_l_min -29
_diffrn_reflns_number 26930
_diffrn_reflns_point_group_measured_fraction_full 0.994
_diffrn_reflns_point_group_measured_fraction_max 0.962
_diffrn_reflns_theta_full 25.242
_diffrn_reflns_theta_max 27.542
_diffrn_reflns_theta_min 1.782
_diffrn_standards_number 0
_exptl_absorpt_coefficient_mu 2.006
_exptl_absorpt_correction_T_max 0.7456
_exptl_absorpt_correction_T_min 0.5626
_exptl_absorpt_correction_type multi-scan
_exptl_absorpt_process_details
;
SADABS-2012/1 (Bruker,2012) was used for absorption correction.
wR2(int) was 0.1037 before and 0.0584 after correction.
The Ratio of minimum to maximum transmission is 0.7546.
The \l/2 correction factor is 0.0015.
;
_exptl_crystal_colour green
_exptl_crystal_colour_primary green
_exptl_crystal_density_diffrn 1.781
_exptl_crystal_description needle
_exptl_crystal_F_000 2096
_exptl_crystal_size_max 0.52
_exptl_crystal_size_mid 0.123
_exptl_crystal_size_min 0.05
_refine_diff_density_max 0.640
_refine_diff_density_min -0.639
_refine_diff_density_rms 0.102
_refine_ls_extinction_method none
_refine_ls_goodness_of_fit_ref 1.033
_refine_ls_hydrogen_treatment constr
_refine_ls_matrix_type full
_refine_ls_number_parameters 244
_refine_ls_number_reflns 4257
_refine_ls_number_restraints 0
_refine_ls_restrained_S_all 1.033
_refine_ls_R_factor_all 0.0563
_refine_ls_R_factor_gt 0.0368
_refine_ls_shift/su_max 0.001
_refine_ls_shift/su_mean 0.000
_refine_ls_structure_factor_coef Fsqd
_refine_ls_weighting_details 'w=1/[\s^2^(Fo^2^)+(0.0347P)^2^+8.7146P] where P=(Fo^2^+2Fc^2^)/3'
_refine_ls_weighting_scheme calc
_refine_ls_wR_factor_gt 0.0751
_refine_ls_wR_factor_ref 0.0837
_reflns_Friedel_coverage 0.000
_reflns_number_gt 3313
_reflns_number_total 4257
_reflns_threshold_expression 'I > 2\s(I)'
_cod_data_source_file ja6b06461_si_004.cif
_cod_data_source_block Ni-Fe'+
_cod_database_code 4130756
_shelxl_version_number 2013-4
_shelx_space_group_comment
;
The symmetry employed for this shelxl refinement is uniquely defined
by the following loop, which should always be used as a source of
symmetry information in preference to the above space-group names.
They are only intended as comments.
;
_shelx_estimated_absorpt_t_max 0.906
_shelx_estimated_absorpt_t_min 0.422
_olex2_refinement_description
;
1. Fixed Uiso
 At 1.2 times of:
  All C(H) groups, All C(H,H) groups
2.a Secondary CH2 refined with riding coordinates:
 C1(H1A,H1B), C2(H2A,H2B), C3(H3A,H3B), C4(H4A,H4B), C5(H5A,H5B), C6(H6A,H6B),
 C7(H7A,H7B), C8(H8A,H8B), C9(H9A,H9B)
2.b Aromatic/amide H refined with riding coordinates:
 C11(H11), C12(H12), C13(H13), C14(H14), C15(H15)
;

loop_
_space_group_symop_operation_xyz
'x, y, z'
'-x, y, -z+1/2'
'x+1/2, y+1/2, z'
'-x+1/2, y+1/2, -z+1/2'
'-x, -y, -z'
'x, -y, z-1/2'
'-x+1/2, -y+1/2, -z'
'x+1/2, -y+1/2, z-1/2'

loop_
_atom_site_label
_atom_site_type_symbol
_atom_site_fract_x
_atom_site_fract_y
_atom_site_fract_z
_atom_site_U_iso_or_equiv
_atom_site_adp_type
_atom_site_occupancy
_atom_site_site_symmetry_order
_atom_site_calc_flag
_atom_site_refinement_flags_posn
_atom_site_refinement_flags_adp
Ni1 Ni 0.34796(2) 0.40955(5) 0.31835(2) 0.01384(10) Uani 1 1 d . .
Fe1 Fe 0.33729(2) 0.54728(6) 0.43712(2) 0.01655(12) Uani 1 1 d . .
S1 S 0.28548(3) 0.59241(10) 0.32695(3) 0.01652(16) Uani 1 1 d . .
S2 S 0.35196(3) 0.26548(11) 0.40214(3) 0.01758(17) Uani 1 1 d . .
O1 O 0.44324(9) 0.7235(3) 0.44958(10) 0.0294(5) Uani 1 1 d . .
N1 N 0.35654(10) 0.5595(3) 0.25397(11) 0.0157(5) Uani 1 1 d . .
N2 N 0.41527(10) 0.2855(3) 0.32087(11) 0.0168(5) Uani 1 1 d . .
C1 C 0.31258(12) 0.7875(4) 0.29834(13) 0.0186(6) Uani 1 1 d . .
H1A H 0.2847 0.8904 0.2871 0.022 Uiso 1 1 calc R U
H1B H 0.3509 0.8281 0.3329 0.022 Uiso 1 1 calc R U
C2 C 0.31884(12) 0.7255(4) 0.23841(13) 0.0190(6) Uani 1 1 d . .
H2A H 0.2798 0.6979 0.2025 0.023 Uiso 1 1 calc R U
H2B H 0.3365 0.8245 0.2236 0.023 Uiso 1 1 calc R U
C3 C 0.42049(12) 0.6062(4) 0.28777(14) 0.0194(6) Uani 1 1 d . .
H3A H 0.4267 0.7123 0.3170 0.023 Uiso 1 1 calc R U
H3B H 0.4343 0.6393 0.2549 0.023 Uiso 1 1 calc R U
C4 C 0.45566(12) 0.4407(4) 0.32824(14) 0.0194(7) Uani 1 1 d . .
H4A H 0.4848 0.4031 0.3130 0.023 Uiso 1 1 calc R U
H4B H 0.4769 0.4753 0.3749 0.023 Uiso 1 1 calc R U
C5 C 0.34220(12) 0.4584(4) 0.19190(13) 0.0205(7) Uani 1 1 d . .
H5A H 0.3407 0.5456 0.1580 0.025 Uiso 1 1 calc R U
H5B H 0.3030 0.4023 0.1764 0.025 Uiso 1 1 calc R U
C6 C 0.38659(13) 0.3106(4) 0.20024(14) 0.0229(7) Uani 1 1 d . .
H6A H 0.4233 0.3693 0.2053 0.027 Uiso 1 1 calc R U
H6B H 0.3716 0.2363 0.1598 0.027 Uiso 1 1 calc R U
C7 C 0.40051(13) 0.1844(4) 0.25817(14) 0.0215(7) Uani 1 1 d . .
H7A H 0.3664 0.1045 0.2486 0.026 Uiso 1 1 calc R U
H7B H 0.4339 0.1055 0.2639 0.026 Uiso 1 1 calc R U
C8 C 0.44157(13) 0.1543(4) 0.37694(14) 0.0203(7) Uani 1 1 d . .
H8A H 0.4843 0.1456 0.3914 0.024 Uiso 1 1 calc R U
H8B H 0.4244 0.0317 0.3625 0.024 Uiso 1 1 calc R U
C9 C 0.43026(12) 0.2163(5) 0.43370(14) 0.0217(7) Uani 1 1 d . .
H9A H 0.4535 0.3270 0.4540 0.026 Uiso 1 1 calc R U
H9B H 0.4418 0.1194 0.4674 0.026 Uiso 1 1 calc R U
C10 C 0.40147(13) 0.6491(4) 0.44386(13) 0.0205(7) Uani 1 1 d . .
C11 C 0.31126(15) 0.4200(5) 0.50288(15) 0.0292(8) Uani 1 1 d . .
H11 H 0.3122 0.2930 0.5115 0.035 Uiso 1 1 calc R U
C12 C 0.35668(14) 0.5430(5) 0.53601(14) 0.0298(8) Uani 1 1 d . .
H12 H 0.3939 0.5140 0.5705 0.036 Uiso 1 1 calc R U
C13 C 0.33747(15) 0.7193(5) 0.50897(14) 0.0286(8) Uani 1 1 d . .
H13 H 0.3592 0.8294 0.5225 0.034 Uiso 1 1 calc R U
C14 C 0.28011(14) 0.7003(5) 0.45823(14) 0.0298(8) Uani 1 1 d . .
H14 H 0.2565 0.7957 0.4311 0.036 Uiso 1 1 calc R U
C15 C 0.26389(14) 0.5150(5) 0.45477(14) 0.0297(8) Uani 1 1 d . .
H15 H 0.2275 0.4638 0.4252 0.036 Uiso 1 1 calc R U
F1 F 0.58506(10) 0.8967(3) 0.43274(9) 0.0437(5) Uani 1 1 d . .
F2 F 0.53874(8) 1.0206(3) 0.33201(10) 0.0415(5) Uani 1 1 d . .
F3 F 0.62594(7) 0.8813(3) 0.36285(9) 0.0316(5) Uani 1 1 d . .
F4 F 0.54639(8) 0.7120(3) 0.34425(9) 0.0383(5) Uani 1 1 d . .
B1 B 0.57350(15) 0.8781(5) 0.36813(16) 0.0218(8) Uani 1 1 d . .

loop_
_atom_site_aniso_label
_atom_site_aniso_U_11
_atom_site_aniso_U_22
_atom_site_aniso_U_33
_atom_site_aniso_U_23
_atom_site_aniso_U_13
_atom_site_aniso_U_12
Ni1 0.01254(17) 0.0169(2) 0.01049(17) -0.00066(15) 0.00368(13) -0.00045(15)
Fe1 0.0145(2) 0.0232(3) 0.00995(19) -0.00134(17) 0.00364(16) 0.00139(18)
S1 0.0136(3) 0.0226(4) 0.0103(3) -0.0009(3) 0.0026(2) 0.0014(3)
S2 0.0172(3) 0.0210(4) 0.0138(3) 0.0008(3) 0.0062(3) 0.0006(3)
O1 0.0176(11) 0.0356(15) 0.0272(12) -0.0030(11) 0.0028(9) -0.0085(11)
N1 0.0159(11) 0.0164(14) 0.0125(11) -0.0022(10) 0.0042(9) -0.0006(10)
N2 0.0172(12) 0.0172(14) 0.0148(11) -0.0014(10) 0.0061(9) 0.0011(11)
C1 0.0210(14) 0.0173(17) 0.0140(13) 0.0002(12) 0.0045(11) 0.0034(13)
C2 0.0191(14) 0.0213(18) 0.0145(13) 0.0025(12) 0.0054(11) 0.0029(13)
C3 0.0163(13) 0.0215(17) 0.0201(14) -0.0024(13) 0.0077(11) -0.0052(13)
C4 0.0132(13) 0.0230(18) 0.0211(14) -0.0011(13) 0.0067(11) -0.0026(13)
C5 0.0241(15) 0.0231(18) 0.0133(14) -0.0044(13) 0.0073(12) -0.0029(13)
C6 0.0291(16) 0.0247(18) 0.0165(14) -0.0037(13) 0.0116(12) -0.0015(14)
C7 0.0263(15) 0.0198(18) 0.0186(14) -0.0063(13) 0.0102(12) -0.0004(14)
C8 0.0216(14) 0.0184(17) 0.0192(14) 0.0018(13) 0.0075(12) 0.0031(13)
C9 0.0172(14) 0.0261(18) 0.0181(14) 0.0040(13) 0.0046(11) 0.0040(13)
C10 0.0217(15) 0.0246(18) 0.0114(13) -0.0007(12) 0.0041(11) 0.0051(14)
C11 0.0407(19) 0.034(2) 0.0234(16) 0.0002(15) 0.0240(15) -0.0009(17)
C12 0.0287(17) 0.050(2) 0.0097(14) 0.0003(15) 0.0075(12) 0.0079(16)
C13 0.0397(19) 0.032(2) 0.0164(15) -0.0106(14) 0.0149(14) -0.0014(16)
C14 0.0314(17) 0.043(2) 0.0180(15) 0.0053(15) 0.0138(13) 0.0189(17)
C15 0.0242(16) 0.052(2) 0.0162(15) -0.0060(15) 0.0116(13) -0.0048(16)
F1 0.0639(14) 0.0473(14) 0.0225(10) -0.0028(9) 0.0216(10) -0.0026(11)
F2 0.0357(11) 0.0466(14) 0.0496(12) 0.0251(11) 0.0258(10) 0.0199(10)
F3 0.0204(9) 0.0333(12) 0.0415(11) 0.0012(9) 0.0141(8) -0.0002(8)
F4 0.0331(10) 0.0384(13) 0.0365(11) -0.0047(10) 0.0093(9) -0.0156(10)
B1 0.0209(16) 0.023(2) 0.0200(16) 0.0024(15) 0.0075(13) 0.0017(16)

loop_
_atom_type_symbol
_atom_type_description
_atom_type_scat_dispersion_real
_atom_type_scat_dispersion_imag
_atom_type_scat_source
C C 0.0033 0.0016 'International Tables Vol C Tables 4.2.6.8 and 6.1.1.4'
H H 0.0000 0.0000 'International Tables Vol C Tables 4.2.6.8 and 6.1.1.4'
B B 0.0013 0.0007 'International Tables Vol C Tables 4.2.6.8 and 6.1.1.4'
F F 0.0171 0.0103 'International Tables Vol C Tables 4.2.6.8 and 6.1.1.4'
Fe Fe 0.3463 0.8444 'International Tables Vol C Tables 4.2.6.8 and 6.1.1.4'
N N 0.0061 0.0033 'International Tables Vol C Tables 4.2.6.8 and 6.1.1.4'
Ni Ni 0.3393 1.1124 'International Tables Vol C Tables 4.2.6.8 and 6.1.1.4'
O O 0.0106 0.0060 'International Tables Vol C Tables 4.2.6.8 and 6.1.1.4'
S S 0.1246 0.1234 'International Tables Vol C Tables 4.2.6.8 and 6.1.1.4'

loop_
_geom_angle_atom_site_label_1
_geom_angle_atom_site_label_2
_geom_angle_atom_site_label_3
_geom_angle
S2 Ni1 S1 88.25(3)
N1 Ni1 S1 93.08(8)
N1 Ni1 S2 170.02(7)
N2 Ni1 S1 167.97(8)
N2 Ni1 S2 93.00(7)
N2 Ni1 N1 83.68(10)
S1 Fe1 S2 81.51(3)
C10 Fe1 S1 95.54(9)
C10 Fe1 S2 97.12(10)
C10 Fe1 C11 135.01(13)
C10 Fe1 C12 98.58(13)
C10 Fe1 C13 89.87(14)
C10 Fe1 C14 118.75(15)
C10 Fe1 C15 156.29(14)
C11 Fe1 S1 129.45(10)
C11 Fe1 S2 90.04(10)
C12 Fe1 S1 159.37(9)
C12 Fe1 S2 111.38(11)
C12 Fe1 C11 38.88(13)
C12 Fe1 C15 65.98(12)
C13 Fe1 S1 125.48(10)
C13 Fe1 S2 151.45(10)
C13 Fe1 C11 66.18(14)
C13 Fe1 C12 40.07(14)
C13 Fe1 C15 66.66(13)
C14 Fe1 S1 93.13(9)
C14 Fe1 S2 144.11(11)
C14 Fe1 C11 66.11(14)
C14 Fe1 C12 66.87(12)
C14 Fe1 C13 40.03(13)
C14 Fe1 C15 39.71(15)
C15 Fe1 S1 95.63(9)
C15 Fe1 S2 105.17(11)
C15 Fe1 C11 39.00(13)
Ni1 S1 Fe1 85.44(3)
C1 S1 Ni1 92.38(10)
C1 S1 Fe1 112.33(9)
Ni1 S2 Fe1 85.21(4)
C9 S2 Ni1 93.38(10)
C9 S2 Fe1 110.89(11)
C2 N1 Ni1 111.57(17)
C2 N1 C3 112.0(2)
C3 N1 Ni1 101.80(16)
C5 N1 Ni1 112.17(18)
C5 N1 C2 108.6(2)
C5 N1 C3 110.6(2)
C4 N2 Ni1 101.85(17)
C4 N2 C7 110.6(2)
C4 N2 C8 111.6(2)
C7 N2 Ni1 111.25(17)
C8 N2 Ni1 112.59(17)
C8 N2 C7 108.9(2)
C2 C1 S1 107.2(2)
N1 C2 C1 110.2(2)
N1 C3 C4 109.7(2)
N2 C4 C3 110.0(2)
N1 C5 C6 112.4(2)
C5 C6 C7 114.6(2)
N2 C7 C6 112.9(2)
N2 C8 C9 110.7(2)
C8 C9 S2 108.13(19)
O1 C10 Fe1 176.8(3)
C12 C11 Fe1 69.60(18)
C12 C11 C15 108.8(3)
C15 C11 Fe1 70.01(18)
C11 C12 Fe1 71.51(17)
C11 C12 C13 108.0(3)
C13 C12 Fe1 69.30(16)
C12 C13 Fe1 70.63(18)
C14 C13 Fe1 69.73(18)
C14 C13 C12 107.3(3)
C13 C14 Fe1 70.24(18)
C15 C14 Fe1 71.53(19)
C15 C14 C13 108.2(3)
C11 C15 Fe1 70.98(18)
C11 C15 C14 107.7(3)
C14 C15 Fe1 68.76(18)
F1 B1 F2 109.8(3)
F1 B1 F3 109.5(3)
F1 B1 F4 109.9(3)
F2 B1 F3 108.8(3)
F2 B1 F4 110.7(3)
F4 B1 F3 108.1(3)

loop_
_geom_bond_atom_site_label_1
_geom_bond_atom_site_label_2
_geom_bond_distance
Ni1 S1 2.1580(9)
Ni1 S2 2.1468(10)
Ni1 N1 1.924(2)
Ni1 N2 1.922(2)
Fe1 S1 2.2857(10)
Fe1 S2 2.3051(11)
Fe1 C10 1.743(3)
Fe1 C11 2.110(3)
Fe1 C12 2.085(3)
Fe1 C13 2.067(3)
Fe1 C14 2.061(3)
Fe1 C15 2.097(3)
S1 C1 1.831(3)
S2 C9 1.834(3)
O1 C10 1.152(4)
N1 C2 1.493(4)
N1 C3 1.502(3)
N1 C5 1.493(3)
N2 C4 1.494(4)
N2 C7 1.503(3)
N2 C8 1.500(4)
C1 C2 1.515(4)
C3 C4 1.547(4)
C5 C6 1.517(4)
C6 C7 1.521(4)
C8 C9 1.517(4)
C11 C12 1.396(5)
C11 C15 1.404(5)
C12 C13 1.423(5)
C13 C14 1.413(4)
C14 C15 1.412(5)
F1 B1 1.376(4)
F2 B1 1.382(4)
F3 B1 1.396(4)
F4 B1 1.387(4)

loop_
_geom_torsion_atom_site_label_1
_geom_torsion_atom_site_label_2
_geom_torsion_atom_site_label_3
_geom_torsion_atom_site_label_4
_geom_torsion
Ni1 S1 C1 C2 46.32(18)
Ni1 S2 C9 C8 -44.2(2)
Ni1 N1 C2 C1 32.3(3)
Ni1 N1 C3 C4 36.5(2)
Ni1 N1 C5 C6 -68.3(3)
Ni1 N2 C4 C3 -37.2(2)
Ni1 N2 C7 C6 68.4(3)
Ni1 N2 C8 C9 -28.5(3)
Fe1 S1 C1 C2 132.37(16)
Fe1 S2 C9 C8 -130.39(19)
Fe1 C11 C12 C13 60.0(2)
Fe1 C11 C15 C14 -59.2(2)
Fe1 C12 C13 C14 60.4(2)
Fe1 C13 C14 C15 61.8(2)
Fe1 C14 C15 C11 60.6(2)
S1 C1 C2 N1 -54.7(3)
N1 C3 C4 N2 0.4(3)
N1 C5 C6 C7 49.6(3)
N2 C8 C9 S2 50.3(3)
C2 N1 C3 C4 155.8(2)
C2 N1 C5 C6 167.9(2)
C3 N1 C2 C1 -81.1(3)
C3 N1 C5 C6 44.6(3)
C4 N2 C7 C6 -44.0(3)
C4 N2 C8 C9 85.3(3)
C5 N1 C2 C1 156.4(2)
C5 N1 C3 C4 -82.9(3)
C5 C6 C7 N2 -50.0(3)
C7 N2 C4 C3 81.2(3)
C7 N2 C8 C9 -152.4(2)
C8 N2 C4 C3 -157.5(2)
C8 N2 C7 C6 -167.0(2)
C11 C12 C13 Fe1 -61.4(2)
C11 C12 C13 C14 -1.0(3)
C12 C11 C15 Fe1 59.0(2)
C12 C11 C15 C14 -0.2(3)
C12 C13 C14 Fe1 -61.0(2)
C12 C13 C14 C15 0.9(3)
C13 C14 C15 Fe1 -61.0(2)
C13 C14 C15 C11 -0.4(3)
C15 C11 C12 Fe1 -59.2(2)
C15 C11 C12 C13 0.7(3)
